data_4077517
loop_
_publ_author_name
'Bianchini, Claudio'
'Dal Santo, Vladimiro'
'Meli, Andrea'
'Oberhauser, Werner'
'Psaro, Rinaldo'
'Vizza, Francesco'

_publ_section_title
;
 Preparation, Characterization, and Performance of the Supported
 Hydrogen-Bonded Ruthenium Catalyst [(sulphos)Ru(NCMe)3](OSO2CF3)/SiO2.
 Comparisons with Analogous Homogeneous and Aqueous-Biphase Catalytic
 Systems in the Hydrogenation of Benzylideneacetone and Benzonitrile
;
_journal_issue 13
_journal_name_full Organometallics
_journal_page_first 2433
_journal_paper_doi 10.1021/om000309r
_journal_volume 19
_journal_year 2000
_chemical_formula_sum 'C58 H59 F3 N5 O7 P3 Ru S2'
_chemical_formula_weight 1253.26
_chemical_name_systematic
;
 ?
;
_space_group_IT_number 14
_symmetry_space_group_name_Hall '-P 2ybc'
_symmetry_space_group_name_H-M 'P 1 21/c 1'
_atom_sites_solution_hydrogens geom
_atom_sites_solution_primary direct
_atom_sites_solution_secondary difmap
_audit_creation_method SHELXL
_cell_angle_alpha 90.000(5)
_cell_angle_beta 90.84(5)
_cell_angle_gamma 90.000(5)
_cell_formula_units_Z 4
_cell_length_a 13.154(8)
_cell_length_b 15.008(3)
_cell_length_c 29.868(6)
_cell_measurement_temperature 293(2)
_cell_volume 5896(4)
_computing_structure_refinement 'SHELXL-96 (Sheldrick, 1996)'
_computing_structure_solution 'SHELXS-96 (Sheldrick, 1990)'
_diffrn_ambient_temperature 293(2)
_diffrn_radiation_monochromator graphite
_diffrn_radiation_source 'fine-focus sealed tube'
_diffrn_radiation_type MoK\a
_diffrn_radiation_wavelength 0.71069
_diffrn_reflns_av_R_equivalents 0.0188
_diffrn_reflns_av_sigmaI/netI 0.0670
_diffrn_reflns_limit_h_max 15
_diffrn_reflns_limit_h_min -15
_diffrn_reflns_limit_k_max 17
_diffrn_reflns_limit_k_min 0
_diffrn_reflns_limit_l_max 35
_diffrn_reflns_limit_l_min 0
_diffrn_reflns_number 10540
_diffrn_reflns_theta_max 24.97
_diffrn_reflns_theta_min 1.36
_exptl_absorpt_coefficient_mu 0.483
_exptl_crystal_density_diffrn 1.411
_exptl_crystal_F_000 2552
_refine_diff_density_max 1.576
_refine_diff_density_min -1.237
_refine_diff_density_rms 0.108
_refine_ls_extinction_method none
_refine_ls_goodness_of_fit_all 1.037
_refine_ls_goodness_of_fit_obs 1.077
_refine_ls_matrix_type full
_refine_ls_number_parameters 598
_refine_ls_number_reflns 10325
_refine_ls_number_restraints 0
_refine_ls_restrained_S_all 1.037
_refine_ls_restrained_S_obs 1.077
_refine_ls_R_factor_all 0.1347
_refine_ls_R_factor_obs 0.0683
_refine_ls_shift/esd_max 1.551
_refine_ls_shift/esd_mean 0.092
_refine_ls_structure_factor_coef Fsqd
_refine_ls_weighting_details 'w=1/[\s^2^(Fo^2^)+(0.1065P)^2^+17.4154P] where P=(Fo^2^+2Fc^2^)/3'
_refine_ls_weighting_scheme calc
_refine_ls_wR_factor_all 0.2152
_refine_ls_wR_factor_obs 0.1755
_reflns_number_observed 6535
_reflns_number_total 10325
_reflns_observed_criterion >2sigma(I)
_cod_data_source_file om000309r.cif
_cod_data_source_block 1.2MeCN.H2O
_cod_depositor_comments
;
The following automatic conversions were performed:

'_refine_ls_weighting_scheme' value 'calc
w=1/[\s^2^(Fo^2^)+(0.1065P)^2^+17.4154P] where P=(Fo^2^+2Fc^2^)/3'
was changed to 'calc'. New tag '_refine_ls_weighting_details' was
created. The value of the new tag was set to
'w=1/[\s^2^(Fo^2^)+(0.1065P)^2^+17.4154P] where P=(Fo^2^+2Fc^2^)/3'.

Automatic conversion script
Id: cif_fix_values 3143 2015-03-26 13:38:13Z robertas 
;
_cod_original_cell_volume 5896(3)
_cod_database_code 4077517

loop_
_symmetry_equiv_pos_as_xyz
'x, y, z'
'-x, y+1/2, -z+1/2'
'-x, -y, -z'
'x, -y-1/2, z-1/2'

loop_
_atom_site_aniso_label
_atom_site_aniso_U_11
_atom_site_aniso_U_22
_atom_site_aniso_U_33
_atom_site_aniso_U_23
_atom_site_aniso_U_13
_atom_site_aniso_U_12
Ru1 0.0312(3) 0.0371(3) 0.0316(3) -0.0021(2) -0.00254(18) -0.0019(2)
P1 0.0301(8) 0.0378(9) 0.0347(8) 0.0004(7) -0.0014(6) -0.0031(7)
P2 0.0299(8) 0.0424(9) 0.0364(9) 0.0017(7) -0.0041(7) 0.0003(7)
P3 0.0268(8) 0.0392(9) 0.0363(9) -0.0008(7) -0.0045(7) 0.0000(7)
S1 0.159(3) 0.0876(19) 0.0589(16) 0.0103(15) -0.0420(18) -0.034(2)
N1 0.044(3) 0.046(3) 0.033(3) 0.001(2) -0.006(3) 0.002(3)
N2 0.057(4) 0.037(3) 0.047(4) 0.004(3) 0.003(3) 0.006(3)
N3 0.053(4) 0.055(4) 0.044(4) -0.009(3) -0.003(3) -0.008(3)
C1 0.029(3) 0.042(4) 0.039(4) -0.006(3) -0.003(3) 0.000(3)
C2 0.027(3) 0.043(4) 0.041(4) -0.001(3) 0.001(3) 0.000(3)
C3 0.033(3) 0.036(3) 0.042(4) -0.003(3) -0.005(3) -0.002(3)
C4 0.034(3) 0.034(3) 0.036(4) -0.003(3) -0.002(3) -0.001(3)
C5 0.038(4) 0.042(4) 0.043(4) -0.004(3) -0.007(3) 0.004(3)
C7 0.042(4) 0.056(4) 0.043(4) -0.002(3) -0.009(3) 0.004(3)
C8 0.070(6) 0.102(7) 0.046(5) 0.001(5) 0.013(4) 0.017(5)
C9 0.067(5) 0.050(5) 0.081(6) 0.003(4) 0.008(5) -0.001(4)
C10 0.151(12) 0.061(7) 0.175(14) 0.031(8) 0.020(10) 0.040(7)
C11 0.079(6) 0.070(6) 0.051(5) -0.006(4) 0.001(4) -0.026(5)
C12 0.143(11) 0.134(11) 0.122(11) -0.035(9) -0.025(9) -0.083(9)
O1 0.269(13) 0.110(7) 0.113(7) 0.038(6) -0.112(8) -0.069(8)
O2 0.245(12) 0.141(8) 0.064(5) -0.041(5) -0.013(6) -0.017(8)
O3 0.134(7) 0.143(7) 0.100(6) 0.015(5) -0.069(5) -0.042(6)
C2,1 0.069(5) 0.050(4) 0.049(5) 0.005(4) -0.001(4) 0.000(4)
C3,1 0.082(6) 0.067(6) 0.052(5) 0.015(4) -0.002(4) -0.002(5)
C4,1 0.064(5) 0.053(5) 0.077(6) 0.022(4) 0.013(5) 0.001(4)
C5,1 0.060(5) 0.047(5) 0.084(7) 0.007(4) 0.012(5) -0.004(4)
C6,1 0.045(4) 0.047(4) 0.060(5) 0.004(4) 0.008(4) -0.009(3)
C1,1 0.035(3) 0.041(4) 0.041(4) 0.005(3) 0.003(3) 0.001(3)
C2,2 0.037(4) 0.054(5) 0.051(4) 0.002(3) -0.003(3) -0.001(3)
C3,2 0.041(4) 0.057(5) 0.067(5) 0.007(4) 0.011(4) -0.004(3)
C4,2 0.030(3) 0.063(5) 0.081(6) 0.007(4) -0.005(4) -0.008(3)
C5,2 0.040(4) 0.077(6) 0.063(5) 0.005(4) -0.017(4) -0.004(4)
C6,2 0.037(4) 0.061(5) 0.056(5) 0.003(4) -0.005(3) -0.003(3)
C1,2 0.027(3) 0.040(4) 0.045(4) 0.004(3) 0.000(3) -0.004(3)
C2,3 0.053(4) 0.074(5) 0.042(4) 0.005(4) -0.012(3) -0.006(4)
C3,3 0.071(6) 0.100(7) 0.053(5) 0.000(5) -0.030(5) -0.015(5)
C4,3 0.057(5) 0.107(8) 0.086(7) 0.029(6) -0.038(5) -0.012(5)
C5,3 0.039(4) 0.089(7) 0.084(7) 0.035(5) -0.014(4) 0.003(4)
C6,3 0.033(4) 0.065(5) 0.065(5) 0.016(4) 0.001(3) 0.003(3)
C1,3 0.035(4) 0.057(4) 0.045(4) 0.012(3) -0.009(3) -0.004(3)
C2,4 0.051(4) 0.061(5) 0.055(5) 0.012(4) 0.010(4) 0.008(4)
C3,4 0.055(5) 0.089(7) 0.063(6) 0.023(5) 0.022(4) 0.007(5)
C4,4 0.052(5) 0.095(7) 0.084(7) 0.041(6) 0.008(5) -0.011(5)
C5,4 0.065(5) 0.061(5) 0.083(7) 0.016(5) -0.004(5) -0.021(4)
C6,4 0.056(5) 0.058(5) 0.051(5) 0.009(4) -0.002(4) -0.011(4)
C1,4 0.032(3) 0.048(4) 0.049(4) 0.011(3) -0.004(3) 0.002(3)
C2,5 0.066(5) 0.058(5) 0.071(6) -0.005(4) -0.028(4) 0.004(4)
C3,5 0.073(6) 0.081(6) 0.065(6) -0.010(5) -0.036(5) 0.006(5)
C4,5 0.086(7) 0.077(6) 0.052(5) 0.005(4) -0.029(5) 0.022(5)
C5,5 0.067(5) 0.072(6) 0.064(6) 0.017(4) -0.008(4) 0.005(4)
C6,5 0.050(4) 0.063(5) 0.049(5) 0.007(4) -0.013(4) 0.006(4)
C1,5 0.041(4) 0.048(4) 0.035(4) -0.004(3) -0.004(3) 0.002(3)
C2,6 0.041(4) 0.059(5) 0.082(6) 0.008(4) 0.010(4) -0.004(4)
C3,6 0.045(5) 0.094(7) 0.105(8) 0.018(6) 0.010(5) -0.016(5)
C4,6 0.041(4) 0.130(9) 0.059(6) 0.021(6) 0.015(4) 0.008(5)
C5,6 0.034(4) 0.106(7) 0.047(5) -0.009(5) -0.001(3) 0.014(4)
C6,6 0.030(3) 0.074(5) 0.043(4) -0.008(4) -0.008(3) 0.008(3)
C1,6 0.026(3) 0.054(4) 0.037(4) 0.002(3) -0.007(3) 0.000(3)
C2,7 0.051(4) 0.058(5) 0.046(5) -0.004(4) 0.010(4) -0.012(4)
C3,7 0.084(6) 0.064(5) 0.048(5) -0.006(4) 0.014(4) -0.010(4)
C4,7 0.080(6) 0.046(4) 0.049(5) 0.002(4) -0.014(4) -0.002(4)
C5,7 0.055(5) 0.050(4) 0.061(5) -0.008(4) -0.010(4) -0.007(4)
C6,7 0.050(4) 0.041(4) 0.051(4) -0.006(3) 0.000(3) -0.006(3)
C1,7 0.045(4) 0.035(3) 0.041(4) -0.005(3) 0.001(3) 0.005(3)
C6 0.097(10) 0.126(13) 0.24(2) -0.077(13) -0.028(13) -0.013(9)
F1 0.159(8) 0.273(13) 0.137(7) 0.062(8) 0.043(7) -0.048(8)
F2 0.190(9) 0.086(6) 0.329(15) 0.015(7) 0.060(10) 0.004(6)
F3 0.195(11) 0.278(15) 0.185(10) -0.008(9) -0.056(9) -0.082(10)
S2 0.194(4) 0.090(2) 0.157(4) 0.010(2) 0.075(4) -0.010(3)
O4 0.190(9) 0.158(8) 0.100(6) -0.020(6) 0.088(7) -0.055(7)
O5 0.194(11) 0.101(7) 0.231(13) 0.010(7) 0.031(9) 0.066(7)
O6 0.286(17) 0.279(16) 0.147(11) -0.006(10) -0.148(12) -0.025(13)

loop_
_atom_site_label
_atom_site_type_symbol
_atom_site_fract_x
_atom_site_fract_y
_atom_site_fract_z
_atom_site_U_iso_or_equiv
_atom_site_thermal_displace_type
_atom_site_occupancy
_atom_site_calc_flag
_atom_site_refinement_flags
Ru1 Ru 0.27489(4) 0.24900(4) 0.364883(17) 0.03332(17) Uani 1 d .
P1 P 0.37636(12) 0.24047(11) 0.30229(5) 0.0342(4) Uani 1 d .
P2 P 0.33421(12) 0.10974(11) 0.38618(6) 0.0363(4) Uani 1 d .
P3 P 0.15021(12) 0.17198(11) 0.32628(6) 0.0341(4) Uani 1 d .
S1 S 0.1245(3) -0.0477(2) 0.08214(9) 0.1024(11) Uani 1 d .
N1 N 0.1899(4) 0.2658(4) 0.42282(18) 0.0410(13) Uani 1 d .
N2 N 0.2124(5) 0.3737(4) 0.3493(2) 0.0473(14) Uani 1 d .
N3 N 0.3841(5) 0.3256(4) 0.4005(2) 0.0505(15) Uani 1 d .
C1 C 0.3481(5) 0.1419(4) 0.2674(2) 0.0366(15) Uani 1 d .
H1A H 0.2961 0.1578 0.2455 0.036(6) Uiso 1 calc R
H1B H 0.4088 0.1260 0.2512 0.036(6) Uiso 1 calc R
C2 C 0.3751(4) 0.0467(4) 0.3372(2) 0.0371(14) Uani 1 d .
H2A H 0.4450 0.0626 0.3311 0.036(6) Uiso 1 calc R
H2B H 0.3742 -0.0162 0.3448 0.036(6) Uiso 1 calc R
C3 C 0.1975(4) 0.0676(4) 0.3022(2) 0.0371(14) Uani 1 d .
H3A H 0.1788 0.0195 0.3221 0.036(6) Uiso 1 calc R
H3B H 0.1616 0.0579 0.2740 0.036(6) Uiso 1 calc R
C4 C 0.3119(5) 0.0596(4) 0.2934(2) 0.0345(14) Uani 1 d .
C5 C 0.3295(5) -0.0263(4) 0.2655(2) 0.0411(15) Uani 1 d .
H5A H 0.4022 -0.0330 0.2614 0.036(6) Uiso 1 calc R
H5B H 0.3072 -0.0768 0.2831 0.036(6) Uiso 1 calc R
C7 C 0.1420(5) 0.2859(5) 0.4529(3) 0.0470(17) Uani 1 d .
C8 C 0.0779(7) 0.3061(7) 0.4907(3) 0.073(3) Uani 1 d .
H8A H 0.0705 0.2537 0.5089 0.20(2) Uiso 1 calc R
H8B H 0.0123 0.3252 0.4800 0.20(2) Uiso 1 calc R
H8C H 0.1086 0.3527 0.5083 0.20(2) Uiso 1 calc R
C9 C 0.1784(7) 0.4404(6) 0.3441(3) 0.066(2) Uani 1 d .
C10 C 0.1357(10) 0.5291(7) 0.3348(5) 0.129(5) Uani 1 d .
H10A H 0.0764 0.5381 0.3526 0.20(2) Uiso 1 calc R
H10B H 0.1174 0.5333 0.3036 0.20(2) Uiso 1 calc R
H10C H 0.1854 0.5739 0.3421 0.20(2) Uiso 1 calc R
C11 C 0.4372(7) 0.3686(6) 0.4206(3) 0.067(2) Uani 1 d .
C12 C 0.5118(10) 0.4185(9) 0.4476(4) 0.134(5) Uani 1 d .
H12A H 0.4786 0.4673 0.4622 0.20(2) Uiso 1 calc R
H12B H 0.5640 0.4411 0.4286 0.20(2) Uiso 1 calc R
H12C H 0.5416 0.3798 0.4698 0.20(2) Uiso 1 calc R
O1 O 0.1363(9) 0.0360(6) 0.0636(3) 0.165(5) Uani 1 d .
O2 O 0.1805(9) -0.1172(7) 0.0586(3) 0.150(4) Uani 1 d .
O3 O 0.0198(7) -0.0751(6) 0.0895(3) 0.127(3) Uani 1 d .
C2,1 C 0.3565(4) 0.3277(3) 0.21773(14) 0.0559(19) Uani 1 d G
H2,1 H 0.3498 0.2715 0.2049 0.067 Uiso 1 calc R
C3,1 C 0.3516(4) 0.4033(3) 0.19094(12) 0.067(2) Uani 1 d G
H3,1 H 0.3416 0.3977 0.1602 0.081 Uiso 1 calc R
C4,1 C 0.3616(4) 0.4873(3) 0.21013(17) 0.065(2) Uani 1 d G
H4,1 H 0.3583 0.5379 0.1922 0.078 Uiso 1 calc R
C5,1 C 0.3766(4) 0.4956(2) 0.25610(18) 0.063(2) Uani 1 d G
H5,1 H 0.3833 0.5518 0.2689 0.076 Uiso 1 calc R
C6,1 C 0.3815(4) 0.4200(3) 0.28289(12) 0.0506(18) Uani 1 d G
H6,1 H 0.3915 0.4255 0.3137 0.061 Uiso 1 calc R
C1,1 C 0.3715(4) 0.3360(2) 0.26371(14) 0.0390(15) Uani 1 d G
C2,2 C 0.5744(3) 0.2353(3) 0.27170(11) 0.0477(17) Uani 1 d G
H2,2 H 0.5434 0.2381 0.2436 0.057 Uiso 1 calc R
C3,2 C 0.6798(3) 0.2322(3) 0.27555(14) 0.055(2) Uani 1 d G
H3,2 H 0.7193 0.2330 0.2500 0.066 Uiso 1 calc R
C4,2 C 0.7262(2) 0.2280(3) 0.31761(17) 0.058(2) Uani 1 d G
H4,2 H 0.7967 0.2259 0.3202 0.070 Uiso 1 calc R
C5,2 C 0.6672(3) 0.2269(4) 0.35583(13) 0.060(2) Uani 1 d G
H5,2 H 0.6982 0.2241 0.3840 0.072 Uiso 1 calc R
C6,2 C 0.5618(3) 0.2300(3) 0.35199(12) 0.0513(19) Uani 1 d G
H6,2 H 0.5223 0.2292 0.3776 0.062 Uiso 1 calc R
C1,2 C 0.5154(2) 0.2342(3) 0.30993(14) 0.0373(15) Uani 1 d G
C2,3 C 0.4422(3) 0.1617(3) 0.46242(16) 0.056(2) Uani 1 d G
H2,3 H 0.3906 0.2035 0.4656 0.067 Uiso 1 calc R
C3,3 C 0.5208(4) 0.1574(4) 0.49395(15) 0.075(3) Uani 1 d G
H3,3 H 0.5218 0.1963 0.5182 0.090 Uiso 1 calc R
C4,3 C 0.5980(4) 0.0949(4) 0.48925(18) 0.084(3) Uani 1 d G
H4,3 H 0.6506 0.0921 0.5104 0.100 Uiso 1 calc R
C5,3 C 0.5965(3) 0.0368(4) 0.4530(2) 0.071(3) Uani 1 d G
H5,3 H 0.6481 -0.0050 0.4499 0.085 Uiso 1 calc R
C6,3 C 0.5179(3) 0.0411(3) 0.42149(16) 0.0543(19) Uani 1 d G
H6,3 H 0.5169 0.0022 0.3972 0.065 Uiso 1 calc R
C1,3 C 0.4407(3) 0.1036(3) 0.42618(14) 0.0457(17) Uani 1 d G
C2,4 C 0.2045(4) 0.0652(3) 0.45515(16) 0.055(2) Uani 1 d G
H2,4 H 0.2198 0.1221 0.4655 0.067 Uiso 1 calc R
C3,4 C 0.1400(4) 0.0105(4) 0.47929(15) 0.069(2) Uani 1 d G
H3,4 H 0.1121 0.0308 0.5058 0.082 Uiso 1 calc R
C4,4 C 0.1172(4) -0.0746(4) 0.46378(19) 0.077(3) Uani 1 d G
H4,4 H 0.0741 -0.1112 0.4799 0.092 Uiso 1 calc R
C5,4 C 0.1590(4) -0.1050(3) 0.4241(2) 0.070(2) Uani 1 d G
H5,4 H 0.1438 -0.1620 0.4137 0.084 Uiso 1 calc R
C6,4 C 0.2235(4) -0.0504(3) 0.39998(14) 0.0550(19) Uani 1 d G
H6,4 H 0.2514 -0.0707 0.3734 0.066 Uiso 1 calc R
C1,4 C 0.2463(3) 0.0348(3) 0.41549(15) 0.0431(16) Uani 1 d G
C2,5 C -0.0021(4) 0.1859(3) 0.25952(17) 0.066(2) Uani 1 d G
H2,5 H -0.0278 0.1343 0.2723 0.079 Uiso 1 calc R
C3,5 C -0.0500(4) 0.2228(4) 0.22207(18) 0.073(3) Uani 1 d G
H3,5 H -0.1076 0.1958 0.2098 0.088 Uiso 1 calc R
C4,5 C -0.0116(4) 0.3000(4) 0.20292(15) 0.072(3) Uani 1 d G
H4,5 H -0.0436 0.3246 0.1779 0.087 Uiso 1 calc R
C5,5 C 0.0746(4) 0.3403(3) 0.22121(17) 0.068(2) Uani 1 d G
H5,5 H 0.1002 0.3920 0.2084 0.081 Uiso 1 calc R
C6,5 C 0.1224(3) 0.3035(3) 0.25866(16) 0.0543(19) Uani 1 d G
H6,5 H 0.1801 0.3304 0.2709 0.065 Uiso 1 calc R
C1,5 C 0.0841(3) 0.2263(3) 0.27781(14) 0.0413(16) Uani 1 d G
C2,6 C 0.0048(4) 0.0517(3) 0.36172(18) 0.061(2) Uani 1 d G
H2,6 H 0.0385 0.0063 0.3468 0.073 Uiso 1 calc R
C3,6 C -0.0796(4) 0.0323(3) 0.3874(2) 0.081(3) Uani 1 d G
H3,6 H -0.1024 -0.0262 0.3897 0.097 Uiso 1 calc R
C4,6 C -0.1300(3) 0.1002(4) 0.40968(17) 0.076(3) Uani 1 d G
H4,6 H -0.1864 0.0871 0.4269 0.092 Uiso 1 calc R
C5,6 C -0.0959(3) 0.1875(4) 0.40627(16) 0.062(2) Uani 1 d G
H5,6 H -0.1295 0.2330 0.4212 0.075 Uiso 1 calc R
C6,6 C -0.0115(3) 0.2070(3) 0.38058(16) 0.0492(18) Uani 1 d G
H6,6 H 0.0113 0.2655 0.3783 0.059 Uiso 1 calc R
C1,6 C 0.0389(3) 0.1391(3) 0.35830(14) 0.0392(15) Uani 1 d G
C2,7 C 0.3284(3) -0.0016(3) 0.18225(15) 0.0516(18) Uani 1 d G
H2,7 H 0.3937 0.0218 0.1851 0.062 Uiso 1 calc R
C3,7 C 0.2814(4) -0.0061(3) 0.14033(12) 0.065(2) Uani 1 d G
H3,7 H 0.3152 0.0142 0.1152 0.078 Uiso 1 calc R
C4,7 C 0.1838(4) -0.0409(3) 0.13602(12) 0.058(2) Uani 1 d G
C5,7 C 0.1333(3) -0.0712(3) 0.17362(16) 0.0554(19) Uani 1 d G
H5,7 H 0.0680 -0.0946 0.1707 0.067 Uiso 1 calc R
C6,7 C 0.1803(3) -0.0667(3) 0.21554(13) 0.0477(17) Uani 1 d G
H6,7 H 0.1465 -0.0870 0.2407 0.057 Uiso 1 calc R
C1,7 C 0.2779(3) -0.0319(3) 0.21985(12) 0.0405(15) Uani 1 d G
C6 C 0.6097(12) 0.2375(11) 0.1270(8) 0.153(7) Uani 1 d .
F1 F 0.6649(8) 0.2394(8) 0.0821(3) 0.189(5) Uani 1 d .
F2 F 0.5585(8) 0.3111(6) 0.1209(5) 0.201(5) Uani 1 d .
F3 F 0.6854(10) 0.2419(9) 0.1558(4) 0.220(6) Uani 1 d .
S2 S 0.5472(4) 0.1448(3) 0.12878(17) 0.1463(18) Uani 1 d .
O4 O 0.4986(8) 0.1605(7) 0.1699(3) 0.149(4) Uani 1 d .
O5 O 0.6213(9) 0.0754(6) 0.1274(4) 0.175(5) Uani 1 d .
O6 O 0.4913(12) 0.1548(10) 0.0830(4) 0.239(8) Uani 1 d .
N4 N 0.9450(12) 0.1876(11) 0.0911(6) 0.178(6) Uiso 1 d .
N5 N 0.2216(13) 0.3492(12) 0.0688(6) 0.195(7) Uiso 1 d .
C1S C 0.2127(12) 0.2895(12) 0.0916(6) 0.135(5) Uiso 1 d .
C2S C 0.2114(13) 0.2108(12) 0.1207(6) 0.150(6) Uiso 1 d .
C3S C 0.8882(19) 0.1387(17) 0.0641(8) 0.221(9) Uiso 1 d .
C4S C 0.8254(19) 0.0554(18) 0.0441(9) 0.243(10) Uiso 1 d .
O7 O 0.3249(11) 0.1067(9) 0.0177(5) 0.207(5) Uiso 1 d .

loop_
_atom_type_symbol
_atom_type_description
_atom_type_scat_dispersion_real
_atom_type_scat_dispersion_imag
_atom_type_scat_source
C C 0.0033 0.0016 'International Tables Vol C Tables 4.2.6.8 and 6.1.1.4'
H H 0.0000 0.0000 'International Tables Vol C Tables 4.2.6.8 and 6.1.1.4'
N N 0.0061 0.0033 'International Tables Vol C Tables 4.2.6.8 and 6.1.1.4'
O O 0.0106 0.0060 'International Tables Vol C Tables 4.2.6.8 and 6.1.1.4'
F F 0.0171 0.0103 'International Tables Vol C Tables 4.2.6.8 and 6.1.1.4'
P P 0.1023 0.0942 'International Tables Vol C Tables 4.2.6.8 and 6.1.1.4'
S S 0.1246 0.1234 'International Tables Vol C Tables 4.2.6.8 and 6.1.1.4'
Ru Ru -1.2594 0.8363 'International Tables Vol C Tables 4.2.6.8 and 6.1.1.4'

loop_
_geom_angle_atom_site_label_1
_geom_angle_atom_site_label_2
_geom_angle_atom_site_label_3
_geom_angle
N1 Ru1 N2 82.1(2)
N1 Ru1 N3 83.4(2)
N2 Ru1 N3 83.5(2)
N1 Ru1 P3 95.14(16)
N2 Ru1 P3 93.59(17)
N3 Ru1 P3 176.95(17)
N1 Ru1 P1 175.42(16)
N2 Ru1 P1 95.69(17)
N3 Ru1 P1 92.33(17)
P3 Ru1 P1 89.01(6)
N1 Ru1 P2 93.65(15)
N2 Ru1 P2 175.55(17)
N3 Ru1 P2 97.41(17)
P3 Ru1 P2 85.36(6)
P1 Ru1 P2 88.63(6)
C1,1 P1 C1,2 98.2(2)
C1,1 P1 C1 105.5(3)
C1,2 P1 C1 102.7(2)
C1,1 P1 Ru1 116.56(16)
C1,2 P1 Ru1 119.05(15)
C1 P1 Ru1 112.7(2)
C1,3 P2 C2 105.4(3)
C1,3 P2 C1,4 98.0(2)
C2 P2 C1,4 104.9(3)
C1,3 P2 Ru1 118.44(17)
C2 P2 Ru1 110.4(2)
C1,4 P2 Ru1 118.02(16)
C1,6 P3 C3 104.7(3)
C1,6 P3 C1,5 99.0(2)
C3 P3 C1,5 103.1(3)
C1,6 P3 Ru1 116.34(17)
C3 P3 Ru1 112.4(2)
C1,5 P3 Ru1 119.35(16)
O1 S1 O3 115.3(7)
O1 S1 O2 113.4(7)
O3 S1 O2 110.8(6)
O1 S1 C4,7 105.1(4)
O3 S1 C4,7 106.4(4)
O2 S1 C4,7 105.0(5)
C7 N1 Ru1 171.4(6)
C9 N2 Ru1 175.2(7)
C11 N3 Ru1 175.8(7)
C4 C1 P1 114.8(4)
C4 C2 P2 116.6(4)
C4 C3 P3 118.2(4)
C3 C4 C1 109.6(5)
C3 C4 C2 112.4(5)
C1 C4 C2 111.1(5)
C3 C4 C5 108.1(5)
C1 C4 C5 110.2(5)
C2 C4 C5 105.3(5)
C1,7 C5 C4 117.3(5)
N1 C7 C8 176.4(9)
N2 C9 C10 176.9(11)
N3 C11 C12 175.4(11)
C3,1 C2,1 C1,1 120.0
C4,1 C3,1 C2,1 120.0
C3,1 C4,1 C5,1 120.0
C6,1 C5,1 C4,1 120.0
C5,1 C6,1 C1,1 120.0
C6,1 C1,1 C2,1 120.0
C6,1 C1,1 P1 116.5(3)
C2,1 C1,1 P1 123.5(3)
C3,2 C2,2 C1,2 120.0
C4,2 C3,2 C2,2 120.0
C3,2 C4,2 C5,2 120.0
C4,2 C5,2 C6,2 120.0
C5,2 C6,2 C1,2 120.0
C6,2 C1,2 C2,2 120.0
C6,2 C1,2 P1 122.4(2)
C2,2 C1,2 P1 117.6(2)
C3,3 C2,3 C1,3 120.0
C4,3 C3,3 C2,3 120.0
C3,3 C4,3 C5,3 120.0
C6,3 C5,3 C4,3 120.0
C1,3 C6,3 C5,3 120.0
C6,3 C1,3 C2,3 120.0
C6,3 C1,3 P2 121.4(3)
C2,3 C1,3 P2 118.6(3)
C3,4 C2,4 C1,4 120.0
C2,4 C3,4 C4,4 120.0
C5,4 C4,4 C3,4 120.0
C4,4 C5,4 C6,4 120.0
C1,4 C6,4 C5,4 120.0
C6,4 C1,4 C2,4 120.0
C6,4 C1,4 P2 122.4(3)
C2,4 C1,4 P2 117.6(3)
C3,5 C2,5 C1,5 120.0
C2,5 C3,5 C4,5 120.0
C3,5 C4,5 C5,5 120.0
C6,5 C5,5 C4,5 120.0
C5,5 C6,5 C1,5 120.0
C6,5 C1,5 C2,5 120.0
C6,5 C1,5 P3 121.0(3)
C2,5 C1,5 P3 118.9(3)
C3,6 C2,6 C1,6 120.0
C2,6 C3,6 C4,6 120.0
C5,6 C4,6 C3,6 120.0
C4,6 C5,6 C6,6 120.0
C1,6 C6,6 C5,6 120.0
C6,6 C1,6 C2,6 120.0
C6,6 C1,6 P3 116.3(3)
C2,6 C1,6 P3 123.7(3)
C3,7 C2,7 C1,7 120.0
C4,7 C3,7 C2,7 120.0
C3,7 C4,7 C5,7 120.0
C3,7 C4,7 S1 119.8(3)
C5,7 C4,7 S1 120.2(3)
C6,7 C5,7 C4,7 120.0
C5,7 C6,7 C1,7 120.0
C6,7 C1,7 C2,7 120.0
C6,7 C1,7 C5 120.3(4)
C2,7 C1,7 C5 119.7(4)
F2 C6 F3 115.8(14)
F2 C6 F1 96.4(17)
F3 C6 F1 102.0(13)
F2 C6 S2 118.1(12)
F3 C6 S2 113.9(16)
F1 C6 S2 106.9(10)
O4 S2 O5 117.6(8)
O4 S2 O6 122.4(9)
O5 S2 O6 111.2(9)
O4 S2 C6 97.0(9)
O5 S2 C6 106.2(8)
O6 S2 C6 97.1(10)
N5 C1S C2S 175(2)
N4 C3S C4S 161(2)

loop_
_geom_bond_atom_site_label_1
_geom_bond_atom_site_label_2
_geom_bond_distance
Ru1 N1 2.089(6)
Ru1 N2 2.093(6)
Ru1 N3 2.115(6)
Ru1 P3 2.3022(17)
Ru1 P1 2.3166(17)
Ru1 P2 2.3167(19)
P1 C1,1 1.840(4)
P1 C1,2 1.842(3)
P1 C1 1.844(6)
P2 C1,3 1.831(4)
P2 C2 1.831(6)
P2 C1,4 1.844(4)
P3 C1,6 1.829(4)
P3 C3 1.836(6)
P3 C1,5 1.866(4)
S1 O1 1.382(8)
S1 O3 1.457(9)
S1 O2 1.462(10)
S1 C4,7 1.781(4)
N1 C7 1.144(9)
N2 C9 1.107(9)
N3 C11 1.119(9)
C1 C4 1.538(9)
C2 C4 1.550(8)
C3 C4 1.535(8)
C4 C5 1.555(9)
C5 C1,7 1.518(7)
C7 C8 1.452(11)
C9 C10 1.470(13)
C11 C12 1.467(12)
C2,1 C3,1 1.3900
C2,1 C1,1 1.3900
C3,1 C4,1 1.3900
C4,1 C5,1 1.3900
C5,1 C6,1 1.3900
C6,1 C1,1 1.3900
C2,2 C3,2 1.3900
C2,2 C1,2 1.3900
C3,2 C4,2 1.3900
C4,2 C5,2 1.3900
C5,2 C6,2 1.3900
C6,2 C1,2 1.3900
C2,3 C3,3 1.3900
C2,3 C1,3 1.3900
C3,3 C4,3 1.3900
C4,3 C5,3 1.3900
C5,3 C6,3 1.3900
C6,3 C1,3 1.3900
C2,4 C3,4 1.3900
C2,4 C1,4 1.3900
C3,4 C4,4 1.3900
C4,4 C5,4 1.3900
C5,4 C6,4 1.3900
C6,4 C1,4 1.3900
C2,5 C3,5 1.3900
C2,5 C1,5 1.3900
C3,5 C4,5 1.3900
C4,5 C5,5 1.3900
C5,5 C6,5 1.3900
C6,5 C1,5 1.3900
C2,6 C3,6 1.3900
C2,6 C1,6 1.3900
C3,6 C4,6 1.3900
C4,6 C5,6 1.3900
C5,6 C6,6 1.3900
C6,6 C1,6 1.3900
C2,7 C3,7 1.3900
C2,7 C1,7 1.3900
C3,7 C4,7 1.3900
C4,7 C5,7 1.3900
C5,7 C6,7 1.3900
C6,7 C1,7 1.3900
C6 F2 1.306(17)
C6 F3 1.306(18)
C6 F1 1.53(2)
C6 S2 1.617(16)
S2 O4 1.413(8)
S2 O5 1.428(9)
S2 O6 1.550(10)
N4 C3S 1.31(3)
N5 C1S 1.133(19)
C1S C2S 1.47(2)
C3S C4S 1.61(3)
